data_1540436
loop_
_publ_author_name
'Doyle, Lauren E.'
'Piers, Warren E.'
'Borau-Garcia, Javier'
'Sgro, Michael J.'
'Spasyuk, Denis M.'

_publ_section_title
;
 Mechanistic studies on the addition of hydrogen to iridaepoxide complexes
 with subsequent elimination of water
;
_journal_issue 2
_journal_name_full 'Chem. Sci.'
_journal_page_first 921
_journal_paper_doi 10.1039/C5SC03575A
_journal_volume 7
_journal_year 2016
_chemical_formula_moiety 'C29 H36 Ir O2 P2 S2, 0.5(C7 H8)'
_chemical_formula_sum 'C32.5 H40 Ir O2 P2 S2'
_chemical_formula_weight 780.90
_chemical_name_systematic
;
 ?
;
_space_group_crystal_system triclinic
_space_group_IT_number 2
_space_group_name_Hall '-P 1'
_space_group_name_H-M_alt 'P -1'
_symmetry_space_group_name_Hall '-P 1'
_symmetry_space_group_name_H-M 'P -1'
_atom_sites_solution_hydrogens geom
_audit_creation_method SHELXL-2013
_audit_update_record
;
2015-09-08 deposited with the CCDC.
2015-10-27 downloaded from the CCDC.
;
_cell_angle_alpha 105.409(2)
_cell_angle_beta 103.594(2)
_cell_angle_gamma 93.729(2)
_cell_formula_units_Z 4
_cell_length_a 12.8155(7)
_cell_length_b 14.1374(8)
_cell_length_c 19.4358(11)
_cell_measurement_temperature 173(2)
_cell_volume 3269.0(3)
_computing_cell_refinement 'Bruker SAINT'
_computing_data_collection 'Bruker APEX2'
_computing_data_reduction 'Bruker SAINT'
_computing_molecular_graphics 'Bruker SHELXTL'
_computing_publication_material 'LinXTL v.  5.3.8'
_computing_structure_refinement 'SHELXL-97 (Sheldrick, 2008)'
_computing_structure_solution 'SHELXS-97 (Sheldrick, 2008)'
_diffrn_ambient_temperature 173(2)
_diffrn_measured_fraction_theta_full 0.969
_diffrn_measured_fraction_theta_max 0.969
_diffrn_measurement_device_type 'Bruker APEX-II CCD'
_diffrn_measurement_method '\f and \w scans'
_diffrn_radiation_type CuK\a
_diffrn_radiation_wavelength 1.54178
_diffrn_reflns_av_R_equivalents 0.0585
_diffrn_reflns_av_unetI/netI 0.0491
_diffrn_reflns_laue_measured_fraction_full 0.969
_diffrn_reflns_laue_measured_fraction_max 0.969
_diffrn_reflns_limit_h_max 15
_diffrn_reflns_limit_h_min -15
_diffrn_reflns_limit_k_max 16
_diffrn_reflns_limit_k_min -16
_diffrn_reflns_limit_l_max 21
_diffrn_reflns_limit_l_min -23
_diffrn_reflns_number 40418
_diffrn_reflns_point_group_measured_fraction_full 0.969
_diffrn_reflns_point_group_measured_fraction_max 0.969
_diffrn_reflns_theta_full 67.500
_diffrn_reflns_theta_max 67.493
_diffrn_reflns_theta_min 2.444
_exptl_absorpt_coefficient_mu 10.236
_exptl_absorpt_correction_T_max 0.753
_exptl_absorpt_correction_T_min 0.552
_exptl_absorpt_correction_type multi-scan
_exptl_absorpt_process_details 'Sadabs (Sheldrick, 1996)'
_exptl_crystal_colour Orange
_exptl_crystal_density_diffrn 1.587
_exptl_crystal_density_method 'not measured'
_exptl_crystal_description plate
_exptl_crystal_F_000 1560
_exptl_crystal_size_max 0.25
_exptl_crystal_size_mid 0.150
_exptl_crystal_size_min 0.110
_refine_diff_density_max 2.780
_refine_diff_density_min -1.149
_refine_diff_density_rms 0.126
_refine_ls_extinction_method none
_refine_ls_goodness_of_fit_ref 1.031
_refine_ls_hydrogen_treatment constr
_refine_ls_matrix_type full
_refine_ls_number_parameters 730
_refine_ls_number_reflns 11415
_refine_ls_number_restraints 729
_refine_ls_restrained_S_all 1.005
_refine_ls_R_factor_all 0.0382
_refine_ls_R_factor_gt 0.0356
_refine_ls_shift/su_max 0.001
_refine_ls_shift/su_mean 0.000
_refine_ls_structure_factor_coef Fsqd
_refine_ls_weighting_details 'w=1/[\s^2^(Fo^2^)+(0.0505P)^2^+3.0386P] where P=(Fo^2^+2Fc^2^)/3'
_refine_ls_weighting_scheme calc
_refine_ls_wR_factor_gt 0.0894
_refine_ls_wR_factor_ref 0.0917
_reflns_Friedel_coverage 0.000
_reflns_number_gt 10577
_reflns_number_total 11415
_reflns_threshold_expression 'I > 2\s(I)'
_cod_data_source_file c5sc03575a2.cif
_cod_data_source_block 1_OH
_cod_depositor_comments
;
Adding full bibliography for 1540435--1540440.cif.

2019-02-05
Z value and formula fixed to values more according to usual
chemical conventions.                 miguel
;
_cod_original_formula_sum 'C65 H80 Ir2 O4 P4 S4'
_cod_original_formula_weight 1561.81
_cod_original_formula_moiety '2(C29 H36 Ir O2 P2 S2), C7 H8'
_cod_original_formula_units_Z 2
_cod_database_code 1540436
_shelx_space_group_comment
;
The symmetry employed for this shelxl refinement is uniquely defined
by the following loop, which should always be used as a source of
symmetry information in preference to the above space-group names.
They are only intended as comments.
;
_shelx_estimated_absorpt_t_min 0.184
_shelx_estimated_absorpt_t_max 0.399
_shelxl_version_number 2013-4

loop_
_space_group_symop_operation_xyz
'x, y, z'
'-x, -y, -z'

loop_
_atom_site_label
_atom_site_type_symbol
_atom_site_fract_x
_atom_site_fract_y
_atom_site_fract_z
_atom_site_U_iso_or_equiv
_atom_site_adp_type
_atom_site_occupancy
_atom_site_site_symmetry_order
_atom_site_calc_flag
_atom_site_refinement_flags_posn
_atom_site_refinement_flags_adp
Ir1 Ir 0.51567(2) 0.27853(2) 0.19883(2) 0.02722(6) Uani 1 1 d . U
Ir2 Ir 0.95616(2) 0.10438(2) 0.67338(2) 0.03069(6) Uani 1 1 d . U
S1 S 0.72020(7) 0.10282(7) 0.05010(5) 0.02863(18) Uani 1 1 d . U
S2 S 0.56087(7) -0.04521(6) 0.08177(5) 0.02796(18) Uani 1 1 d . U
S3 S 1.00341(8) 0.38905(7) 0.87174(5) 0.0320(2) Uani 1 1 d . U
S4 S 0.79129(9) 0.38723(8) 0.75519(6) 0.0415(2) Uani 1 1 d . U
P1 P 0.66558(8) 0.37221(7) 0.19208(6) 0.02834(19) Uani 1 1 d . U
P2 P 0.39420(7) 0.15729(7) 0.20839(5) 0.02639(18) Uani 1 1 d . U
P3 P 1.09990(8) 0.11169(7) 0.77383(5) 0.0303(2) Uani 1 1 d . U
P4 P 0.82550(8) 0.13969(7) 0.58364(5) 0.0302(2) Uani 1 1 d . U
O1 O 0.4773(2) 0.2077(2) 0.08568(15) 0.0302(5) Uani 1 1 d . U
O2 O 0.5277(3) 0.3659(2) 0.2989(2) 0.0478(8) Uani 1 1 d . U
O3 O 0.8617(2) 0.1356(2) 0.74740(15) 0.0330(6) Uani 1 1 d . U
O4 O 1.0319(3) 0.0373(3) 0.6004(2) 0.0577(10) Uani 1 1 d . U
C1 C 0.5565(3) 0.1646(3) 0.1212(2) 0.0271(7) Uani 1 1 d . U
C2 C 0.6651(3) 0.1875(3) 0.1092(2) 0.0270(7) Uani 1 1 d . U
C3 C 0.7227(3) 0.2798(3) 0.1331(2) 0.0298(8) Uani 1 1 d . U
C4 C 0.8144(3) 0.2850(3) 0.1027(2) 0.0308(8) Uani 1 1 d . U
C5 C 0.8922(4) 0.3660(3) 0.1117(3) 0.0391(9) Uani 1 1 d . U
H5 H 0.8877 0.4298 0.1417 0.047 Uiso 1 1 calc R U
C6 C 0.9739(4) 0.3525(3) 0.0772(3) 0.0446(10) Uani 1 1 d . U
H6 H 1.0267 0.4071 0.0846 0.053 Uiso 1 1 calc R U
C7 C 0.9811(4) 0.2597(3) 0.0311(3) 0.0404(9) Uani 1 1 d . U
H7 H 1.0380 0.2523 0.0072 0.049 Uiso 1 1 calc R U
C8 C 0.9058(4) 0.1787(3) 0.0204(2) 0.0354(9) Uani 1 1 d . U
H8 H 0.9101 0.1154 -0.0108 0.042 Uiso 1 1 calc R U
C9 C 0.8234(3) 0.1926(3) 0.0566(2) 0.0301(8) Uani 1 1 d . U
C10 C 0.5179(3) 0.0641(3) 0.1255(2) 0.0263(7) Uani 1 1 d . U
C11 C 0.4380(3) 0.0470(3) 0.1573(2) 0.0266(7) Uani 1 1 d . U
C12 C 0.4061(3) -0.0573(3) 0.1468(2) 0.0316(8) Uani 1 1 d . U
C13 C 0.3240(4) -0.1036(3) 0.1673(2) 0.0378(9) Uani 1 1 d . U
H13 H 0.2801 -0.0655 0.1940 0.045 Uiso 1 1 calc R U
C14 C 0.3074(4) -0.2056(3) 0.1485(3) 0.0475(11) Uani 1 1 d . U
H14 H 0.2504 -0.2374 0.1615 0.057 Uiso 1 1 calc R U
C15 C 0.3726(5) -0.2634(3) 0.1105(3) 0.0510(12) Uani 1 1 d . U
H15 H 0.3607 -0.3335 0.0994 0.061 Uiso 1 1 calc R U
C16 C 0.4535(4) -0.2193(3) 0.0892(3) 0.0418(10) Uani 1 1 d . U
H16 H 0.4973 -0.2581 0.0629 0.050 Uiso 1 1 calc R U
C17 C 0.4698(3) -0.1157(3) 0.1073(2) 0.0304(8) Uani 1 1 d . U
C18 C 0.6514(4) 0.4783(3) 0.1527(3) 0.0368(9) Uani 1 1 d . U
H18 H 0.7247 0.5165 0.1632 0.044 Uiso 1 1 calc R U
C19 C 0.6027(4) 0.4422(4) 0.0696(3) 0.0481(11) Uani 1 1 d . U
H19A H 0.5307 0.4047 0.0588 0.072 Uiso 1 1 calc R U
H19B H 0.6496 0.3993 0.0465 0.072 Uiso 1 1 calc R U
H19C H 0.5962 0.4991 0.0498 0.072 Uiso 1 1 calc R U
C20 C 0.5808(5) 0.5448(4) 0.1916(3) 0.0529(12) Uani 1 1 d . U
H20A H 0.5757 0.6038 0.1742 0.079 Uiso 1 1 calc R U
H20B H 0.6132 0.5648 0.2451 0.079 Uiso 1 1 calc R U
H20C H 0.5082 0.5086 0.1804 0.079 Uiso 1 1 calc R U
C21 C 0.7628(4) 0.4208(3) 0.2840(3) 0.0395(9) Uani 1 1 d . U
H21 H 0.7202 0.4566 0.3173 0.047 Uiso 1 1 calc R U
C22 C 0.7987(5) 0.3367(4) 0.3142(3) 0.0556(13) Uani 1 1 d . U
H22A H 0.8459 0.3015 0.2862 0.083 Uiso 1 1 calc R U
H22B H 0.7350 0.2909 0.3095 0.083 Uiso 1 1 calc R U
H22C H 0.8384 0.3633 0.3664 0.083 Uiso 1 1 calc R U
C23 C 0.8601(5) 0.4967(4) 0.2926(3) 0.0637(16) Uani 1 1 d . U
H23A H 0.9062 0.5143 0.3434 0.096 Uiso 1 1 calc R U
H23B H 0.8340 0.5563 0.2820 0.096 Uiso 1 1 calc R U
H23C H 0.9021 0.4679 0.2580 0.096 Uiso 1 1 calc R U
C24 C 0.2465(3) 0.1507(3) 0.1699(2) 0.0335(8) Uani 1 1 d . U
H24 H 0.2077 0.1089 0.1928 0.040 Uiso 1 1 calc R U
C25 C 0.2133(4) 0.2548(4) 0.1890(3) 0.0470(11) Uani 1 1 d . U
H25A H 0.2404 0.2930 0.1599 0.070 Uiso 1 1 calc R U
H25B H 0.2441 0.2881 0.2418 0.070 Uiso 1 1 calc R U
H25C H 0.1341 0.2498 0.1773 0.070 Uiso 1 1 calc R U
C26 C 0.2152(3) 0.1033(3) 0.0863(2) 0.0381(9) Uani 1 1 d . U
H26A H 0.1378 0.1048 0.0663 0.057 Uiso 1 1 calc R U
H26B H 0.2299 0.0344 0.0754 0.057 Uiso 1 1 calc R U
H26C H 0.2576 0.1401 0.0636 0.057 Uiso 1 1 calc R U
C27 C 0.4072(4) 0.1368(3) 0.3003(2) 0.0357(9) Uani 1 1 d . U
H27 H 0.3715 0.0679 0.2913 0.043 Uiso 1 1 calc R U
C28 C 0.3507(4) 0.2062(4) 0.3491(3) 0.0463(11) Uani 1 1 d . U
H28A H 0.3647 0.1942 0.3977 0.069 Uiso 1 1 calc R U
H28B H 0.2725 0.1942 0.3260 0.069 Uiso 1 1 calc R U
H28C H 0.3784 0.2750 0.3551 0.069 Uiso 1 1 calc R U
C29 C 0.5269(4) 0.1405(4) 0.3386(3) 0.0471(11) Uani 1 1 d . U
H29A H 0.5641 0.2079 0.3506 0.071 Uiso 1 1 calc R U
H29B H 0.5602 0.0945 0.3056 0.071 Uiso 1 1 calc R U
H29C H 0.5330 0.1216 0.3843 0.071 Uiso 1 1 calc R U
C30 C 0.9115(3) 0.2223(3) 0.7457(2) 0.0305(8) Uani 1 1 d . U
C31 C 1.0020(3) 0.2725(3) 0.8122(2) 0.0303(8) Uani 1 1 d . U
C32 C 1.0898(3) 0.2284(3) 0.8372(2) 0.0294(7) Uani 1 1 d . U
C33 C 1.1584(3) 0.2866(3) 0.9079(2) 0.0295(7) Uani 1 1 d . U
C34 C 1.2508(3) 0.2645(3) 0.9540(2) 0.0329(8) Uani 1 1 d . U
H34 H 1.2781 0.2036 0.9387 0.040 Uiso 1 1 calc R U
C35 C 1.3007(3) 0.3318(3) 1.0213(2) 0.0369(9) Uani 1 1 d . U
H35 H 1.3613 0.3159 1.0529 0.044 Uiso 1 1 calc R U
C36 C 1.2644(4) 0.4231(3) 1.0442(2) 0.0375(9) Uani 1 1 d . U
H36 H 1.3013 0.4687 1.0906 0.045 Uiso 1 1 calc R U
C37 C 1.1746(3) 0.4480(3) 1.0000(2) 0.0338(8) Uani 1 1 d . U
H37 H 1.1498 0.5102 1.0149 0.041 Uiso 1 1 calc R U
C38 C 1.1227(3) 0.3785(3) 0.9330(2) 0.0298(7) Uani 1 1 d . U
C39 C 0.8354(3) 0.2806(3) 0.7083(2) 0.0320(8) Uani 1 1 d . U
C40 C 0.7792(3) 0.2475(3) 0.6353(2) 0.0322(8) Uani 1 1 d . U
C41 C 0.6945(4) 0.3056(3) 0.6154(2) 0.0385(9) Uani 1 1 d . U
C42 C 0.6178(4) 0.2941(4) 0.5481(3) 0.0502(12) Uani 1 1 d . U
H42 H 0.6161 0.2404 0.5062 0.060 Uiso 1 1 calc R U
C43 C 0.5449(5) 0.3610(5) 0.5428(3) 0.0662(18) Uani 1 1 d . U
H43 H 0.4927 0.3524 0.4972 0.079 Uiso 1 1 calc R U
C44 C 0.5463(5) 0.4408(5) 0.6032(3) 0.0692(19) Uani 1 1 d . U
H44 H 0.4961 0.4867 0.5983 0.083 Uiso 1 1 calc R U
C45 C 0.6200(5) 0.4536(4) 0.6701(3) 0.0571(14) Uani 1 1 d . U
H45 H 0.6207 0.5075 0.7117 0.069 Uiso 1 1 calc R U
C46 C 0.6934(4) 0.3861(4) 0.6757(3) 0.0432(10) Uani 1 1 d . U
C47 C 1.1013(4) 0.0169(3) 0.8239(2) 0.0368(9) Uani 1 1 d . U
H47 H 1.1775 0.0178 0.8523 0.044 Uiso 1 1 calc R U
C48 C 1.0618(6) -0.0857(4) 0.7674(3) 0.0607(15) Uani 1 1 d . U
H48A H 1.0652 -0.1365 0.7934 0.091 Uiso 1 1 calc R U
H48B H 1.1081 -0.0983 0.7332 0.091 Uiso 1 1 calc R U
H48C H 0.9868 -0.0877 0.7395 0.091 Uiso 1 1 calc R U
C49 C 1.0309(4) 0.0374(3) 0.8779(3) 0.0453(10) Uani 1 1 d . U
H49A H 0.9582 0.0455 0.8519 0.068 Uiso 1 1 calc R U
H49B H 1.0632 0.0982 0.9179 0.068 Uiso 1 1 calc R U
H49C H 1.0261 -0.0182 0.8987 0.068 Uiso 1 1 calc R U
C50 C 1.2392(4) 0.1309(4) 0.7638(3) 0.0404(9) Uani 1 1 d . U
H50 H 1.2892 0.1564 0.8147 0.048 Uiso 1 1 calc R U
C51 C 1.2760(5) 0.0362(4) 0.7248(3) 0.0578(14) Uani 1 1 d . U
H51A H 1.2266 0.0078 0.6754 0.087 Uiso 1 1 calc R U
H51B H 1.2757 -0.0113 0.7535 0.087 Uiso 1 1 calc R U
H51C H 1.3495 0.0509 0.7204 0.087 Uiso 1 1 calc R U
C52 C 1.2470(5) 0.2104(4) 0.7249(4) 0.0579(13) Uani 1 1 d . U
H52A H 1.3232 0.2302 0.7284 0.087 Uiso 1 1 calc R U
H52B H 1.2161 0.2680 0.7486 0.087 Uiso 1 1 calc R U
H52C H 1.2068 0.1841 0.6728 0.087 Uiso 1 1 calc R U
C53 C 0.7031(4) 0.0501(3) 0.5310(3) 0.0434(10) Uani 1 1 d . U
H53 H 0.6575 0.0780 0.4940 0.052 Uiso 1 1 calc R U
C54 C 0.7377(6) -0.0457(4) 0.4904(3) 0.0664(16) Uani 1 1 d . U
H54A H 0.7822 -0.0736 0.5265 0.100 Uiso 1 1 calc R U
H54B H 0.7799 -0.0317 0.4574 0.100 Uiso 1 1 calc R U
H54C H 0.6732 -0.0933 0.4613 0.100 Uiso 1 1 calc R U
C55 C 0.6385(5) 0.0327(5) 0.5844(4) 0.0689(16) Uani 1 1 d . U
H55A H 0.5771 -0.0194 0.5576 0.103 Uiso 1 1 calc R U
H55B H 0.6114 0.0941 0.6057 0.103 Uiso 1 1 calc R U
H55C H 0.6853 0.0124 0.6240 0.103 Uiso 1 1 calc R U
C56 C 0.8866(4) 0.1783(4) 0.5166(3) 0.0426(10) Uani 1 1 d . U
H56 H 0.9282 0.1244 0.4973 0.051 Uiso 1 1 calc R U
C57 C 0.8087(5) 0.1942(4) 0.4493(3) 0.0529(12) Uani 1 1 d . U
H57A H 0.7766 0.2548 0.4647 0.079 Uiso 1 1 calc R U
H57B H 0.7512 0.1375 0.4272 0.079 Uiso 1 1 calc R U
H57C H 0.8482 0.2004 0.4129 0.079 Uiso 1 1 calc R U
C58 C 0.9690(5) 0.2701(5) 0.5582(4) 0.0648(16) Uani 1 1 d . U
H58A H 1.0093 0.2864 0.5249 0.097 Uiso 1 1 calc R U
H58B H 1.0195 0.2572 0.6001 0.097 Uiso 1 1 calc R U
H58C H 0.9313 0.3258 0.5765 0.097 Uiso 1 1 calc R U
C59 C 0.7379(8) 0.6817(6) 0.4337(5) 0.097(3) Uani 1 1 d . U
H59A H 0.7388 0.6308 0.3885 0.145 Uiso 1 1 calc R U
H59B H 0.7830 0.7426 0.4378 0.145 Uiso 1 1 calc R U
H59C H 0.6633 0.6949 0.4319 0.145 Uiso 1 1 calc R U
C60 C 0.7809(6) 0.6464(5) 0.4986(4) 0.0683(15) Uani 1 1 d . U
C61 C 0.7555(6) 0.5506(6) 0.4962(5) 0.0811(19) Uani 1 1 d . U
H61 H 0.7091 0.5067 0.4521 0.097 Uiso 1 1 calc R U
C62 C 0.7948(7) 0.5144(7) 0.5557(5) 0.094(2) Uani 1 1 d . U
H62 H 0.7750 0.4474 0.5531 0.113 Uiso 1 1 calc R U
C63 C 0.8653(7) 0.5808(7) 0.6205(5) 0.092(2) Uani 1 1 d . U
H63 H 0.8944 0.5577 0.6617 0.110 Uiso 1 1 calc R U
C64 C 0.8914(6) 0.6752(7) 0.6242(5) 0.0838(19) Uani 1 1 d . U
H64 H 0.9376 0.7192 0.6683 0.101 Uiso 1 1 calc R U
C65 C 0.8512(6) 0.7092(6) 0.5639(4) 0.0758(17) Uani 1 1 d . U
H65 H 0.8716 0.7763 0.5668 0.091 Uiso 1 1 calc R U

loop_
_atom_site_aniso_label
_atom_site_aniso_U_11
_atom_site_aniso_U_22
_atom_site_aniso_U_33
_atom_site_aniso_U_23
_atom_site_aniso_U_13
_atom_site_aniso_U_12
Ir1 0.02743(10) 0.02094(9) 0.03522(10) 0.00626(7) 0.01342(7) 0.00553(6)
Ir2 0.03679(11) 0.02672(10) 0.03019(10) 0.00730(7) 0.01065(7) 0.01302(7)
S1 0.0287(4) 0.0241(4) 0.0356(4) 0.0073(3) 0.0147(4) 0.0038(3)
S2 0.0282(4) 0.0220(4) 0.0367(4) 0.0080(3) 0.0145(4) 0.0048(3)
S3 0.0336(5) 0.0240(4) 0.0369(5) 0.0068(4) 0.0072(4) 0.0096(4)
S4 0.0469(6) 0.0376(5) 0.0354(5) 0.0031(4) 0.0059(4) 0.0224(5)
P1 0.0277(4) 0.0203(4) 0.0379(5) 0.0069(4) 0.0121(4) 0.0031(3)
P2 0.0262(4) 0.0246(4) 0.0307(4) 0.0074(4) 0.0122(4) 0.0046(3)
P3 0.0346(5) 0.0271(5) 0.0319(5) 0.0091(4) 0.0109(4) 0.0130(4)
P4 0.0348(5) 0.0268(5) 0.0303(4) 0.0080(4) 0.0101(4) 0.0096(4)
O1 0.0299(13) 0.0285(13) 0.0350(13) 0.0117(11) 0.0095(11) 0.0091(10)
O2 0.056(2) 0.0336(16) 0.0556(19) 0.0019(14) 0.0301(16) 0.0063(14)
O3 0.0355(14) 0.0296(14) 0.0361(14) 0.0089(11) 0.0145(11) 0.0041(11)
O4 0.061(2) 0.068(2) 0.0469(18) 0.0090(17) 0.0215(17) 0.034(2)
C1 0.0261(17) 0.0231(17) 0.0314(17) 0.0073(14) 0.0070(14) 0.0035(13)
C2 0.0296(17) 0.0234(17) 0.0310(17) 0.0100(14) 0.0105(14) 0.0067(13)
C3 0.0279(17) 0.0239(17) 0.0402(19) 0.0092(14) 0.0135(15) 0.0052(13)
C4 0.0277(17) 0.0261(18) 0.043(2) 0.0146(15) 0.0132(15) 0.0044(14)
C5 0.037(2) 0.0244(19) 0.060(3) 0.0117(17) 0.0214(19) 0.0020(16)
C6 0.039(2) 0.030(2) 0.071(3) 0.0156(19) 0.025(2) 0.0011(17)
C7 0.036(2) 0.036(2) 0.060(3) 0.0190(19) 0.0273(19) 0.0089(17)
C8 0.036(2) 0.0289(19) 0.046(2) 0.0099(17) 0.0207(17) 0.0062(16)
C9 0.0281(18) 0.0287(18) 0.0372(19) 0.0133(15) 0.0112(15) 0.0051(14)
C10 0.0242(16) 0.0260(17) 0.0280(16) 0.0076(13) 0.0060(13) 0.0026(13)
C11 0.0299(17) 0.0229(16) 0.0293(17) 0.0084(13) 0.0109(14) 0.0044(13)
C12 0.0313(18) 0.0296(19) 0.039(2) 0.0139(15) 0.0139(16) 0.0053(15)
C13 0.046(2) 0.030(2) 0.043(2) 0.0119(17) 0.0219(19) 0.0044(17)
C14 0.053(3) 0.034(2) 0.064(3) 0.016(2) 0.031(2) -0.0009(19)
C15 0.062(3) 0.026(2) 0.074(3) 0.015(2) 0.034(3) 0.0016(19)
C16 0.048(2) 0.026(2) 0.057(3) 0.0123(18) 0.024(2) 0.0050(17)
C17 0.0296(18) 0.0278(18) 0.0367(19) 0.0117(15) 0.0118(15) 0.0033(14)
C18 0.038(2) 0.0233(18) 0.051(2) 0.0134(16) 0.0123(18) 0.0063(16)
C19 0.051(3) 0.045(3) 0.054(3) 0.025(2) 0.011(2) 0.007(2)
C20 0.060(3) 0.036(2) 0.071(3) 0.020(2) 0.025(3) 0.021(2)
C21 0.040(2) 0.030(2) 0.043(2) 0.0061(17) 0.0064(17) 0.0014(17)
C22 0.052(3) 0.050(3) 0.059(3) 0.021(2) -0.001(2) 0.003(2)
C23 0.054(3) 0.057(3) 0.065(3) 0.017(3) -0.005(3) -0.019(3)
C24 0.0276(18) 0.038(2) 0.036(2) 0.0111(16) 0.0104(15) 0.0062(15)
C25 0.042(2) 0.049(3) 0.048(2) 0.007(2) 0.012(2) 0.018(2)
C26 0.032(2) 0.041(2) 0.039(2) 0.0090(17) 0.0093(16) 0.0042(17)
C27 0.038(2) 0.040(2) 0.0322(18) 0.0111(16) 0.0134(16) 0.0067(17)
C28 0.049(3) 0.057(3) 0.037(2) 0.011(2) 0.022(2) 0.015(2)
C29 0.047(3) 0.058(3) 0.035(2) 0.011(2) 0.0084(19) 0.018(2)
C30 0.0322(18) 0.0256(17) 0.0348(18) 0.0081(14) 0.0104(15) 0.0073(14)
C31 0.0349(19) 0.0265(18) 0.0351(18) 0.0118(15) 0.0150(15) 0.0092(14)
C32 0.0316(18) 0.0271(18) 0.0321(17) 0.0100(14) 0.0103(14) 0.0084(14)
C33 0.0322(18) 0.0274(18) 0.0345(18) 0.0136(14) 0.0135(15) 0.0060(14)
C34 0.0317(19) 0.034(2) 0.0380(19) 0.0145(16) 0.0124(15) 0.0109(15)
C35 0.034(2) 0.036(2) 0.043(2) 0.0162(17) 0.0079(17) 0.0052(16)
C36 0.035(2) 0.035(2) 0.037(2) 0.0079(16) 0.0040(16) -0.0001(16)
C37 0.036(2) 0.0262(18) 0.040(2) 0.0105(15) 0.0115(16) 0.0039(15)
C38 0.0289(17) 0.0300(18) 0.0368(18) 0.0157(15) 0.0129(15) 0.0064(14)
C39 0.0350(19) 0.0286(18) 0.0340(18) 0.0079(15) 0.0110(15) 0.0120(15)
C40 0.0351(19) 0.0296(19) 0.0339(18) 0.0092(15) 0.0110(15) 0.0106(15)
C41 0.038(2) 0.035(2) 0.040(2) 0.0084(16) 0.0074(17) 0.0135(17)
C42 0.050(3) 0.044(3) 0.044(2) 0.0020(19) -0.002(2) 0.018(2)
C43 0.061(3) 0.062(3) 0.053(3) -0.001(2) -0.013(2) 0.032(3)
C44 0.069(4) 0.054(3) 0.064(3) -0.002(2) -0.009(3) 0.039(3)
C45 0.055(3) 0.047(3) 0.054(3) -0.003(2) -0.001(2) 0.026(2)
C46 0.045(2) 0.041(2) 0.041(2) 0.0060(18) 0.0076(18) 0.0191(19)
C47 0.047(2) 0.0280(19) 0.038(2) 0.0138(16) 0.0105(18) 0.0124(17)
C48 0.095(4) 0.032(2) 0.053(3) 0.012(2) 0.016(3) 0.011(2)
C49 0.054(3) 0.036(2) 0.050(2) 0.0165(19) 0.017(2) 0.006(2)
C50 0.036(2) 0.044(2) 0.046(2) 0.0125(19) 0.0189(18) 0.0123(18)
C51 0.064(3) 0.061(3) 0.059(3) 0.015(3) 0.032(3) 0.033(3)
C52 0.054(3) 0.057(3) 0.078(4) 0.026(3) 0.037(3) 0.013(2)
C53 0.046(2) 0.036(2) 0.040(2) 0.0090(18) 0.0012(18) 0.0010(18)
C54 0.085(4) 0.038(3) 0.060(3) 0.000(2) 0.006(3) 0.004(3)
C55 0.065(4) 0.065(4) 0.075(4) 0.020(3) 0.021(3) -0.013(3)
C56 0.048(2) 0.047(2) 0.042(2) 0.0185(19) 0.0208(19) 0.014(2)
C57 0.061(3) 0.061(3) 0.043(2) 0.022(2) 0.015(2) 0.018(2)
C58 0.054(3) 0.080(4) 0.065(3) 0.032(3) 0.018(3) -0.012(3)
C59 0.125(7) 0.081(5) 0.103(5) 0.040(4) 0.044(5) 0.039(5)
C60 0.067(3) 0.070(3) 0.076(3) 0.021(3) 0.032(3) 0.016(3)
C61 0.076(4) 0.075(4) 0.088(4) 0.026(3) 0.012(3) 0.006(3)
C62 0.093(5) 0.088(5) 0.101(5) 0.043(4) 0.010(4) 0.005(4)
C63 0.073(4) 0.105(5) 0.096(5) 0.032(4) 0.013(4) 0.020(4)
C64 0.064(4) 0.101(5) 0.087(4) 0.016(4) 0.032(3) 0.019(3)
C65 0.066(4) 0.074(4) 0.090(4) 0.010(3) 0.040(3) 0.013(3)

loop_
_atom_type_symbol
_atom_type_description
_atom_type_scat_dispersion_real
_atom_type_scat_dispersion_imag
_atom_type_scat_source
C C 0.0181 0.0091 'International Tables Vol C Tables 4.2.6.8 and 6.1.1.4'
H H 0.0000 0.0000 'International Tables Vol C Tables 4.2.6.8 and 6.1.1.4'
O O 0.0492 0.0322 'International Tables Vol C Tables 4.2.6.8 and 6.1.1.4'
P P 0.2955 0.4335 'International Tables Vol C Tables 4.2.6.8 and 6.1.1.4'
S S 0.3331 0.5567 'International Tables Vol C Tables 4.2.6.8 and 6.1.1.4'
Ir Ir -4.7710 6.5667 'International Tables Vol C Tables 4.2.6.8 and 6.1.1.4'

loop_
_geom_angle_atom_site_label_1
_geom_angle_atom_site_label_2
_geom_angle_atom_site_label_3
_geom_angle
O2 Ir1 C1 155.16(15)
O2 Ir1 O1 166.65(13)
C1 Ir1 O1 38.14(12)
O2 Ir1 P1 90.07(11)
C1 Ir1 P1 85.26(11)
O1 Ir1 P1 91.17(8)
O2 Ir1 P2 94.07(10)
C1 Ir1 P2 85.48(11)
O1 Ir1 P2 87.84(8)
P1 Ir1 P2 166.22(3)
O4 Ir2 O3 164.48(16)
O4 Ir2 C30 157.35(18)
O3 Ir2 C30 38.15(14)
O4 Ir2 P4 92.14(11)
O3 Ir2 P4 91.09(8)
C30 Ir2 P4 84.66(11)
O4 Ir2 P3 93.42(11)
O3 Ir2 P3 87.09(8)
C30 Ir2 P3 85.08(11)
P4 Ir2 P3 165.55(4)
C9 S1 C2 91.49(19)
C17 S2 C10 91.43(19)
C31 S3 C38 91.91(19)
C46 S4 C39 91.6(2)
C3 P1 C21 109.3(2)
C3 P1 C18 107.8(2)
C21 P1 C18 106.1(2)
C3 P1 Ir1 101.38(13)
C21 P1 Ir1 110.61(16)
C18 P1 Ir1 121.27(15)
C11 P2 C24 108.08(18)
C11 P2 C27 102.58(18)
C24 P2 C27 104.32(19)
C11 P2 Ir1 100.38(13)
C24 P2 Ir1 121.21(14)
C27 P2 Ir1 118.26(14)
C32 P3 C50 102.7(2)
C32 P3 C47 107.19(19)
C50 P3 C47 105.4(2)
C32 P3 Ir2 100.64(13)
C50 P3 Ir2 118.07(15)
C47 P3 Ir2 120.68(15)
C40 P4 C53 106.4(2)
C40 P4 C56 107.1(2)
C53 P4 C56 107.9(2)
C40 P4 Ir2 102.71(13)
C53 P4 Ir2 121.08(15)
C56 P4 Ir2 110.69(16)
C1 O1 Ir1 70.9(2)
C30 O3 Ir2 71.5(2)
O1 C1 C2 113.8(3)
O1 C1 C10 113.9(3)
C2 C1 C10 121.6(3)
O1 C1 Ir1 71.0(2)
C2 C1 Ir1 113.6(3)
C10 C1 Ir1 112.2(3)
C3 C2 C1 124.0(3)
C3 C2 S1 112.6(3)
C1 C2 S1 122.6(3)
C2 C3 C4 112.7(4)
C2 C3 P1 114.4(3)
C4 C3 P1 132.9(3)
C9 C4 C5 117.7(4)
C9 C4 C3 111.6(3)
C5 C4 C3 130.7(4)
C6 C5 C4 120.1(4)
C6 C5 H5 119.9
C4 C5 H5 119.9
C5 C6 C7 121.3(4)
C5 C6 H6 119.4
C7 C6 H6 119.4
C8 C7 C6 120.3(4)
C8 C7 H7 119.8
C6 C7 H7 119.8
C7 C8 C9 118.1(4)
C7 C8 H8 120.9
C9 C8 H8 120.9
C8 C9 C4 122.4(4)
C8 C9 S1 126.0(3)
C4 C9 S1 111.6(3)
C11 C10 C1 123.7(3)
C11 C10 S2 112.2(3)
C1 C10 S2 123.8(3)
C10 C11 C12 113.6(3)
C10 C11 P2 114.9(3)
C12 C11 P2 131.5(3)
C13 C12 C17 119.3(4)
C13 C12 C11 130.2(4)
C17 C12 C11 110.5(4)
C14 C13 C12 119.1(4)
C14 C13 H13 120.5
C12 C13 H13 120.5
C13 C14 C15 121.5(4)
C13 C14 H14 119.2
C15 C14 H14 119.2
C16 C15 C14 120.4(4)
C16 C15 H15 119.8
C14 C15 H15 119.8
C15 C16 C17 118.3(4)
C15 C16 H16 120.8
C17 C16 H16 120.8
C16 C17 C12 121.4(4)
C16 C17 S2 126.2(3)
C12 C17 S2 112.3(3)
C19 C18 C20 111.7(4)
C19 C18 P1 110.7(3)
C20 C18 P1 107.6(3)
C19 C18 H18 109.0
C20 C18 H18 109.0
P1 C18 H18 109.0
C18 C19 H19A 109.5
C18 C19 H19B 109.5
H19A C19 H19B 109.5
C18 C19 H19C 109.5
H19A C19 H19C 109.5
H19B C19 H19C 109.5
C18 C20 H20A 109.5
C18 C20 H20B 109.5
H20A C20 H20B 109.5
C18 C20 H20C 109.5
H20A C20 H20C 109.5
H20B C20 H20C 109.5
C22 C21 C23 111.3(4)
C22 C21 P1 110.4(3)
C23 C21 P1 118.0(4)
C22 C21 H21 105.4
C23 C21 H21 105.4
P1 C21 H21 105.4
C21 C22 H22A 109.5
C21 C22 H22B 109.5
H22A C22 H22B 109.5
C21 C22 H22C 109.5
H22A C22 H22C 109.5
H22B C22 H22C 109.5
C21 C23 H23A 109.5
C21 C23 H23B 109.5
H23A C23 H23B 109.5
C21 C23 H23C 109.5
H23A C23 H23C 109.5
H23B C23 H23C 109.5
C26 C24 C25 110.6(4)
C26 C24 P2 110.4(3)
C25 C24 P2 109.8(3)
C26 C24 H24 108.6
C25 C24 H24 108.6
P2 C24 H24 108.6
C24 C25 H25A 109.5
C24 C25 H25B 109.5
H25A C25 H25B 109.5
C24 C25 H25C 109.5
H25A C25 H25C 109.5
H25B C25 H25C 109.5
C24 C26 H26A 109.5
C24 C26 H26B 109.5
H26A C26 H26B 109.5
C24 C26 H26C 109.5
H26A C26 H26C 109.5
H26B C26 H26C 109.5
C28 C27 C29 112.0(4)
C28 C27 P2 113.8(3)
C29 C27 P2 109.7(3)
C28 C27 H27 107.0
C29 C27 H27 107.0
P2 C27 H27 107.0
C27 C28 H28A 109.5
C27 C28 H28B 109.5
H28A C28 H28B 109.5
C27 C28 H28C 109.5
H28A C28 H28C 109.5
H28B C28 H28C 109.5
C27 C29 H29A 109.5
C27 C29 H29B 109.5
H29A C29 H29B 109.5
C27 C29 H29C 109.5
H29A C29 H29C 109.5
H29B C29 H29C 109.5
O3 C30 C31 114.7(3)
O3 C30 C39 113.2(3)
C31 C30 C39 121.1(3)
O3 C30 Ir2 70.4(2)
C31 C30 Ir2 112.5(3)
C39 C30 Ir2 114.3(3)
C32 C31 C30 123.7(4)
C32 C31 S3 111.9(3)
C30 C31 S3 124.1(3)
C31 C32 C33 113.2(3)
C31 C32 P3 114.2(3)
C33 C32 P3 132.6(3)
C38 C33 C34 117.8(4)
C38 C33 C32 111.8(3)
C34 C33 C32 130.4(4)
C35 C34 C33 119.4(4)
C35 C34 H34 120.3
C33 C34 H34 120.3
C34 C35 C36 121.5(4)
C34 C35 H35 119.2
C36 C35 H35 119.2
C37 C36 C35 120.8(4)
C37 C36 H36 119.6
C35 C36 H36 119.6
C38 C37 C36 117.5(4)
C38 C37 H37 121.3
C36 C37 H37 121.3
C37 C38 C33 123.1(4)
C37 C38 S3 125.8(3)
C33 C38 S3 111.1(3)
C40 C39 C30 123.4(4)
C40 C39 S4 111.9(3)
C30 C39 S4 123.9(3)
C39 C40 C41 113.4(4)
C39 C40 P4 113.5(3)
C41 C40 P4 133.2(3)
C42 C41 C46 117.9(4)
C42 C41 C40 130.9(4)
C46 C41 C40 111.3(4)
C43 C42 C41 119.9(5)
C43 C42 H42 120.1
C41 C42 H42 120.1
C42 C43 C44 121.1(5)
C42 C43 H43 119.4
C44 C43 H43 119.4
C45 C44 C43 120.3(5)
C45 C44 H44 119.8
C43 C44 H44 119.8
C44 C45 C46 118.7(5)
C44 C45 H45 120.6
C46 C45 H45 120.6
C45 C46 C41 122.1(4)
C45 C46 S4 126.1(4)
C41 C46 S4 111.8(3)
C49 C47 C48 110.2(4)
C49 C47 P3 111.6(3)
C48 C47 P3 109.0(3)
C49 C47 H47 108.6
C48 C47 H47 108.6
P3 C47 H47 108.6
C47 C48 H48A 109.5
C47 C48 H48B 109.5
H48A C48 H48B 109.5
C47 C48 H48C 109.5
H48A C48 H48C 109.5
H48B C48 H48C 109.5
C47 C49 H49A 109.5
C47 C49 H49B 109.5
H49A C49 H49B 109.5
C47 C49 H49C 109.5
H49A C49 H49C 109.5
H49B C49 H49C 109.5
C51 C50 C52 111.6(4)
C51 C50 P3 113.0(4)
C52 C50 P3 109.3(3)
C51 C50 H50 107.5
C52 C50 H50 107.5
P3 C50 H50 107.5
C50 C51 H51A 109.5
C50 C51 H51B 109.5
H51A C51 H51B 109.5
C50 C51 H51C 109.5
H51A C51 H51C 109.5
H51B C51 H51C 109.5
C50 C52 H52A 109.5
C50 C52 H52B 109.5
H52A C52 H52B 109.5
C50 C52 H52C 109.5
H52A C52 H52C 109.5
H52B C52 H52C 109.5
C54 C53 C55 111.6(5)
C54 C53 P4 108.8(4)
C55 C53 P4 109.1(4)
C54 C53 H53 109.1
C55 C53 H53 109.1
P4 C53 H53 109.1
C53 C54 H54A 109.5
C53 C54 H54B 109.5
H54A C54 H54B 109.5
C53 C54 H54C 109.5
H54A C54 H54C 109.5
H54B C54 H54C 109.5
C53 C55 H55A 109.5
C53 C55 H55B 109.5
H55A C55 H55B 109.5
C53 C55 H55C 109.5
H55A C55 H55C 109.5
H55B C55 H55C 109.5
C58 C56 C57 111.1(4)
C58 C56 P4 108.3(3)
C57 C56 P4 116.8(4)
C58 C56 H56 106.7
C57 C56 H56 106.7
P4 C56 H56 106.7
C56 C57 H57A 109.5
C56 C57 H57B 109.5
H57A C57 H57B 109.5
C56 C57 H57C 109.5
H57A C57 H57C 109.5
H57B C57 H57C 109.5
C56 C58 H58A 109.5
C56 C58 H58B 109.5
H58A C58 H58B 109.5
C56 C58 H58C 109.5
H58A C58 H58C 109.5
H58B C58 H58C 109.5
C60 C59 H59A 109.5
C60 C59 H59B 109.5
H59A C59 H59B 109.5
C60 C59 H59C 109.5
H59A C59 H59C 109.5
H59B C59 H59C 109.5
C61 C60 C65 117.6(7)
C61 C60 C59 120.7(7)
C65 C60 C59 121.7(7)
C60 C61 C62 122.4(8)
C60 C61 H61 118.8
C62 C61 H61 118.8
C61 C62 C63 117.9(8)
C61 C62 H62 121.1
C63 C62 H62 121.1
C64 C63 C62 120.7(9)
C64 C63 H63 119.6
C62 C63 H63 119.6
C63 C64 C65 120.2(8)
C63 C64 H64 119.9
C65 C64 H64 119.9
C64 C65 C60 121.1(8)
C64 C65 H65 119.4
C60 C65 H65 119.4

loop_
_geom_bond_atom_site_label_1
_geom_bond_atom_site_label_2
_geom_bond_distance
Ir1 O2 1.971(3)
Ir1 C1 2.081(4)
Ir1 O1 2.083(3)
Ir1 P1 2.3112(10)
Ir1 P2 2.3139(9)
Ir2 O4 1.977(3)
Ir2 O3 2.069(3)
Ir2 C30 2.083(4)
Ir2 P4 2.3008(10)
Ir2 P3 2.3223(10)
S1 C9 1.730(4)
S1 C2 1.735(4)
S2 C17 1.727(4)
S2 C10 1.745(4)
S3 C31 1.740(4)
S3 C38 1.745(4)
S4 C46 1.741(5)
S4 C39 1.745(4)
P1 C3 1.811(4)
P1 C21 1.846(5)
P1 C18 1.858(4)
P2 C11 1.813(4)
P2 C24 1.851(4)
P2 C27 1.856(4)
P3 C32 1.811(4)
P3 C50 1.851(5)
P3 C47 1.852(4)
P4 C40 1.808(4)
P4 C53 1.847(5)
P4 C56 1.848(5)
O1 C1 1.361(5)
O3 C30 1.357(5)
C1 C2 1.495(5)
C1 C10 1.504(5)
C2 C3 1.362(5)
C3 C4 1.439(6)
C4 C9 1.404(6)
C4 C5 1.413(6)
C5 C6 1.367(7)
C5 H5 0.9500
C6 C7 1.401(7)
C6 H6 0.9500
C7 C8 1.386(6)
C7 H7 0.9500
C8 C9 1.397(6)
C8 H8 0.9500
C10 C11 1.354(6)
C11 C12 1.451(5)
C12 C13 1.393(6)
C12 C17 1.409(6)
C13 C14 1.378(6)
C13 H13 0.9500
C14 C15 1.404(7)
C14 H14 0.9500
C15 C16 1.376(7)
C15 H15 0.9500
C16 C17 1.402(6)
C16 H16 0.9500
C18 C19 1.519(7)
C18 C20 1.525(7)
C18 H18 1.0000
C19 H19A 0.9800
C19 H19B 0.9800
C19 H19C 0.9800
C20 H20A 0.9800
C20 H20B 0.9800
C20 H20C 0.9800
C21 C22 1.511(7)
C21 C23 1.539(7)
C21 H21 1.0000
C22 H22A 0.9800
C22 H22B 0.9800
C22 H22C 0.9800
C23 H23A 0.9800
C23 H23B 0.9800
C23 H23C 0.9800
C24 C26 1.526(6)
C24 C25 1.533(6)
C24 H24 1.0000
C25 H25A 0.9800
C25 H25B 0.9800
C25 H25C 0.9800
C26 H26A 0.9800
C26 H26B 0.9800
C26 H26C 0.9800
C27 C28 1.520(6)
C27 C29 1.530(6)
C27 H27 1.0000
C28 H28A 0.9800
C28 H28B 0.9800
C28 H28C 0.9800
C29 H29A 0.9800
C29 H29B 0.9800
C29 H29C 0.9800
C30 C31 1.490(6)
C30 C39 1.499(5)
C31 C32 1.373(6)
C32 C33 1.440(6)
C33 C38 1.408(6)
C33 C34 1.416(6)
C34 C35 1.375(6)
C34 H34 0.9500
C35 C36 1.397(6)
C35 H35 0.9500
C36 C37 1.391(6)
C36 H36 0.9500
C37 C38 1.389(6)
C37 H37 0.9500
C39 C40 1.369(6)
C40 C41 1.445(6)
C41 C42 1.403(6)
C41 C46 1.403(6)
C42 C43 1.378(7)
C42 H42 0.9500
C43 C44 1.391(8)
C43 H43 0.9500
C44 C45 1.374(7)
C44 H44 0.9500
C45 C46 1.391(6)
C45 H45 0.9500
C47 C49 1.522(7)
C47 C48 1.538(6)
C47 H47 1.0000
C48 H48A 0.9800
C48 H48B 0.9800
C48 H48C 0.9800
C49 H49A 0.9800
C49 H49B 0.9800
C49 H49C 0.9800
C50 C51 1.516(7)
C50 C52 1.522(7)
C50 H50 1.0000
C51 H51A 0.9800
C51 H51B 0.9800
C51 H51C 0.9800
C52 H52A 0.9800
C52 H52B 0.9800
C52 H52C 0.9800
C53 C54 1.525(7)
C53 C55 1.528(8)
C53 H53 1.0000
C54 H54A 0.9800
C54 H54B 0.9800
C54 H54C 0.9800
C55 H55A 0.9800
C55 H55B 0.9800
C55 H55C 0.9800
C56 C58 1.522(8)
C56 C57 1.525(6)
C56 H56 1.0000
C57 H57A 0.9800
C57 H57B 0.9800
C57 H57C 0.9800
C58 H58A 0.9800
C58 H58B 0.9800
C58 H58C 0.9800
C59 C60 1.479(10)
C59 H59A 0.9800
C59 H59B 0.9800
C59 H59C 0.9800
C60 C61 1.358(10)
C60 C65 1.404(10)
C61 C62 1.388(11)
C61 H61 0.9500
C62 C63 1.418(12)
C62 H62 0.9500
C63 C64 1.334(12)
C63 H63 0.9500
C64 C65 1.384(11)
C64 H64 0.9500
C65 H65 0.9500

loop_
_geom_torsion_atom_site_label_1
_geom_torsion_atom_site_label_2
_geom_torsion_atom_site_label_3
_geom_torsion_atom_site_label_4
_geom_torsion
Ir1 O1 C1 C2 -108.1(3)
Ir1 O1 C1 C10 106.5(3)
O1 C1 C2 C3 65.0(5)
C10 C1 C2 C3 -152.7(4)
Ir1 C1 C2 C3 -13.8(5)
O1 C1 C2 S1 -103.9(3)
C10 C1 C2 S1 38.4(5)
Ir1 C1 C2 S1 177.33(19)
C9 S1 C2 C3 -0.2(3)
C9 S1 C2 C1 169.8(3)
C1 C2 C3 C4 -169.1(3)
S1 C2 C3 C4 0.8(4)
C1 C2 C3 P1 7.8(5)
S1 C2 C3 P1 177.69(19)
C21 P1 C3 C2 118.0(3)
C18 P1 C3 C2 -127.2(3)
Ir1 P1 C3 C2 1.2(3)
C21 P1 C3 C4 -65.9(4)
C18 P1 C3 C4 49.0(4)
Ir1 P1 C3 C4 177.3(4)
C2 C3 C4 C9 -1.0(5)
P1 C3 C4 C9 -177.2(3)
C2 C3 C4 C5 178.2(4)
P1 C3 C4 C5 2.0(7)
C9 C4 C5 C6 -1.3(7)
C3 C4 C5 C6 179.5(4)
C4 C5 C6 C7 1.6(8)
C5 C6 C7 C8 -0.9(8)
C6 C7 C8 C9 0.0(7)
C7 C8 C9 C4 0.2(6)
C7 C8 C9 S1 179.0(3)
C5 C4 C9 C8 0.4(6)
C3 C4 C9 C8 179.8(4)
C5 C4 C9 S1 -178.5(3)
C3 C4 C9 S1 0.8(4)
C2 S1 C9 C8 -179.3(4)
C2 S1 C9 C4 -0.3(3)
O1 C1 C10 C11 -58.2(5)
C2 C1 C10 C11 159.5(4)
Ir1 C1 C10 C11 20.1(5)
O1 C1 C10 S2 114.9(3)
C2 C1 C10 S2 -27.4(5)
Ir1 C1 C10 S2 -166.83(19)
C17 S2 C10 C11 -0.3(3)
C17 S2 C10 C1 -174.1(3)
C1 C10 C11 C12 172.9(3)
S2 C10 C11 C12 -0.9(4)
C1 C10 C11 P2 -9.5(5)
S2 C10 C11 P2 176.66(18)
C24 P2 C11 C10 123.6(3)
C27 P2 C11 C10 -126.6(3)
Ir1 P2 C11 C10 -4.3(3)
C24 P2 C11 C12 -59.5(4)
C27 P2 C11 C12 50.4(4)
Ir1 P2 C11 C12 172.7(4)
C10 C11 C12 C13 -176.0(4)
P2 C11 C12 C13 7.1(7)
C10 C11 C12 C17 1.9(5)
P2 C11 C12 C17 -175.1(3)
C17 C12 C13 C14 0.1(7)
C11 C12 C13 C14 177.7(5)
C12 C13 C14 C15 1.3(8)
C13 C14 C15 C16 -1.8(9)
C14 C15 C16 C17 0.8(8)
C15 C16 C17 C12 0.6(7)
C15 C16 C17 S2 -176.1(4)
C13 C12 C17 C16 -1.1(6)
C11 C12 C17 C16 -179.1(4)
C13 C12 C17 S2 176.1(3)
C11 C12 C17 S2 -2.0(4)
C10 S2 C17 C16 178.3(4)
C10 S2 C17 C12 1.4(3)
C3 P1 C18 C19 45.3(4)
C21 P1 C18 C19 162.2(3)
Ir1 P1 C18 C19 -70.7(4)
C3 P1 C18 C20 167.5(3)
C21 P1 C18 C20 -75.6(4)
Ir1 P1 C18 C20 51.6(4)
C3 P1 C21 C22 -52.0(4)
C18 P1 C21 C22 -167.9(4)
Ir1 P1 C21 C22 58.8(4)
C3 P1 C21 C23 77.6(4)
C18 P1 C21 C23 -38.4(5)
Ir1 P1 C21 C23 -171.6(4)
C11 P2 C24 C26 -36.2(3)
C27 P2 C24 C26 -144.9(3)
Ir1 P2 C24 C26 78.6(3)
C11 P2 C24 C25 -158.5(3)
C27 P2 C24 C25 92.8(3)
Ir1 P2 C24 C25 -43.7(4)
C11 P2 C27 C28 -166.2(3)
C24 P2 C27 C28 -53.6(4)
Ir1 P2 C27 C28 84.5(4)
C11 P2 C27 C29 67.4(3)
C24 P2 C27 C29 -179.9(3)
Ir1 P2 C27 C29 -41.8(4)
Ir2 O3 C30 C31 -106.4(3)
Ir2 O3 C30 C39 108.9(3)
O3 C30 C31 C32 56.0(5)
C39 C30 C31 C32 -162.3(4)
Ir2 C30 C31 C32 -21.8(5)
O3 C30 C31 S3 -118.0(4)
C39 C30 C31 S3 23.7(6)
Ir2 C30 C31 S3 164.2(2)
C38 S3 C31 C32 -1.2(3)
C38 S3 C31 C30 173.4(4)
C30 C31 C32 C33 -171.8(4)
S3 C31 C32 C33 2.9(5)
C30 C31 C32 P3 10.6(5)
S3 C31 C32 P3 -174.8(2)
C50 P3 C32 C31 126.6(3)
C47 P3 C32 C31 -122.6(3)
Ir2 P3 C32 C31 4.4(3)
C50 P3 C32 C33 -50.5(4)
C47 P3 C32 C33 60.3(4)
Ir2 P3 C32 C33 -172.7(4)
C31 C32 C33 C38 -3.5(5)
P3 C32 C33 C38 173.6(3)
C31 C32 C33 C34 175.1(4)
P3 C32 C33 C34 -7.9(7)
C38 C33 C34 C35 1.0(6)
C32 C33 C34 C35 -177.5(4)
C33 C34 C35 C36 -2.0(7)
C34 C35 C36 C37 1.2(7)
C35 C36 C37 C38 0.6(7)
C36 C37 C38 C33 -1.7(6)
C36 C37 C38 S3 175.0(3)
C34 C33 C38 C37 0.9(6)
C32 C33 C38 C37 179.7(4)
C34 C33 C38 S3 -176.2(3)
C32 C33 C38 S3 2.5(4)
C31 S3 C38 C37 -177.8(4)
C31 S3 C38 C33 -0.8(3)
O3 C30 C39 C40 -63.1(6)
C31 C30 C39 C40 154.7(4)
Ir2 C30 C39 C40 14.9(6)
O3 C30 C39 S4 105.9(4)
C31 C30 C39 S4 -36.3(6)
Ir2 C30 C39 S4 -176.1(2)
C46 S4 C39 C40 1.2(4)
C46 S4 C39 C30 -168.9(4)
C30 C39 C40 C41 167.6(4)
S4 C39 C40 C41 -2.5(5)
C30 C39 C40 P4 -12.0(6)
S4 C39 C40 P4 177.8(2)
C53 P4 C40 C39 131.8(3)
C56 P4 C40 C39 -113.0(4)
Ir2 P4 C40 C39 3.6(4)
C53 P4 C40 C41 -47.7(5)
C56 P4 C40 C41 67.5(5)
Ir2 P4 C40 C41 -175.9(4)
C39 C40 C41 C42 -177.6(5)
P4 C40 C41 C42 1.9(9)
C39 C40 C41 C46 2.9(6)
P4 C40 C41 C46 -177.6(4)
C46 C41 C42 C43 0.1(9)
C40 C41 C42 C43 -179.4(6)
C41 C42 C43 C44 0.6(11)
C42 C43 C44 C45 -1.0(13)
C43 C44 C45 C46 0.8(12)
C44 C45 C46 C41 -0.1(10)
C44 C45 C46 S4 -178.7(6)
C42 C41 C46 C45 -0.4(8)
C40 C41 C46 C45 179.2(5)
C42 C41 C46 S4 178.5(4)
C40 C41 C46 S4 -2.0(6)
C39 S4 C46 C45 179.3(6)
C39 S4 C46 C41 0.5(4)
C32 P3 C47 C49 34.2(4)
C50 P3 C47 C49 143.1(3)
Ir2 P3 C47 C49 -79.9(3)
C32 P3 C47 C48 156.2(4)
C50 P3 C47 C48 -94.8(4)
Ir2 P3 C47 C48 42.1(4)
C32 P3 C50 C51 168.8(4)
C47 P3 C50 C51 56.6(4)
Ir2 P3 C50 C51 -81.7(4)
C32 P3 C50 C52 -66.3(4)
C47 P3 C50 C52 -178.4(4)
Ir2 P3 C50 C52 43.3(4)
C40 P4 C53 C54 -176.0(4)
C56 P4 C53 C54 69.3(4)
Ir2 P4 C53 C54 -59.6(4)
C40 P4 C53 C55 -54.0(4)
C56 P4 C53 C55 -168.7(4)
Ir2 P4 C53 C55 62.4(4)
C40 P4 C56 C58 51.5(4)
C53 P4 C56 C58 165.7(4)
Ir2 P4 C56 C58 -59.7(4)
C40 P4 C56 C57 -74.8(4)
C53 P4 C56 C57 39.4(4)
Ir2 P4 C56 C57 174.0(3)
C65 C60 C61 C62 1.1(12)
C59 C60 C61 C62 179.6(8)
C60 C61 C62 C63 -1.0(14)
C61 C62 C63 C64 1.1(14)
C62 C63 C64 C65 -1.3(13)
C63 C64 C65 C60 1.4(11)
C61 C60 C65 C64 -1.3(10)
C59 C60 C65 C64 -179.7(7)
